data_7101663
loop_
_publ_author_name
'Glaser, Thorsten'
'Liratzis, Ioannis'
'Fr\"ohlich, Roland'
'Weyherm\"uller, Thomas'

_publ_section_title
;
 A trinucleating ligand based on 1,8-naphthalenediol: synthesis,
 structural and magnetic properties of a linear Cu(II)Cu(II)Cu(II)
 complex.
;
_journal_issue 4
_journal_name_full 'Chemical communications (Cambridge, England)'
_journal_page_first 356
_journal_page_last 358
_journal_paper_doi 10.1039/b612555g
_journal_year 2007
_chemical_formula_sum 'C22.75 H36.25 Cl3.25 Cu3 N4 O4.75'
_chemical_formula_weight 747.64
_chemical_name_systematic
;
?
;
_space_group_IT_number 2
_symmetry_cell_setting triclinic
_symmetry_space_group_name_Hall '-P 1'
_symmetry_space_group_name_H-M 'P -1'
_atom_sites_solution_hydrogens geom
_atom_sites_solution_primary direct
_atom_sites_solution_secondary difmap
_audit_creation_method SHELXL-97
_cell_angle_alpha 79.52(1)
_cell_angle_beta 87.86(1)
_cell_angle_gamma 82.82(1)
_cell_formula_units_Z 2
_cell_length_a 10.283(1)
_cell_length_b 10.941(1)
_cell_length_c 13.382(1)
_cell_measurement_temperature 198(2)
_cell_volume 1468.7(2)
_computing_cell_refinement 'Collect (Nonius B.V., 1998)'
_computing_data_collection 'Collect (Nonius B.V., 1998)'
_computing_data_reduction 'Denzo-SMN (Otwinowski & Minor, 1997)'
_computing_molecular_graphics 'XP (BrukerAXS, 2000)'
_computing_publication_material 'SHELXL-97 (Sheldrick, 1997)'
_computing_structure_refinement 'SHELXL-97 (Sheldrick, 1997)'
_computing_structure_solution 'SHELXS-97 (Sheldrick, 1990)'
_diffrn_ambient_temperature 198(2)
_diffrn_measured_fraction_theta_full 0.994
_diffrn_measured_fraction_theta_max 0.994
_diffrn_measurement_device_type 'Nonius KappaCCD'
_diffrn_measurement_method '\w and \f scans'
_diffrn_radiation_monochromator graphite
_diffrn_radiation_source 'rotating anode Nonius FR591'
_diffrn_radiation_type MoK\a
_diffrn_radiation_wavelength 0.71073
_diffrn_reflns_av_R_equivalents 0.0475
_diffrn_reflns_av_sigmaI/netI 0.0406
_diffrn_reflns_limit_h_max 13
_diffrn_reflns_limit_h_min -13
_diffrn_reflns_limit_k_max 14
_diffrn_reflns_limit_k_min -9
_diffrn_reflns_limit_l_max 17
_diffrn_reflns_limit_l_min -17
_diffrn_reflns_number 16597
_diffrn_reflns_theta_full 27.89
_diffrn_reflns_theta_max 27.89
_diffrn_reflns_theta_min 2.23
_exptl_absorpt_coefficient_mu 2.487
_exptl_absorpt_correction_T_max 0.7891
_exptl_absorpt_correction_T_min 0.5225
_exptl_absorpt_correction_type multi-scan
_exptl_absorpt_process_details 'SORTAV (Blessing, 1995 & 1997)'
_exptl_crystal_colour black-green
_exptl_crystal_density_diffrn 1.691
_exptl_crystal_density_method 'not measured'
_exptl_crystal_description plate
_exptl_crystal_F_000 762
_exptl_crystal_size_max 0.30
_exptl_crystal_size_mid 0.20
_exptl_crystal_size_min 0.10
_refine_diff_density_max 0.362
_refine_diff_density_min -0.640
_refine_diff_density_rms 0.073
_refine_ls_extinction_method none
_refine_ls_goodness_of_fit_ref 1.045
_refine_ls_hydrogen_treatment riding
_refine_ls_matrix_type full
_refine_ls_number_parameters 365
_refine_ls_number_reflns 6990
_refine_ls_number_restraints 0
_refine_ls_restrained_S_all 1.045
_refine_ls_R_factor_all 0.0395
_refine_ls_R_factor_gt 0.0308
_refine_ls_shift/su_max 0.001
_refine_ls_shift/su_mean 0.000
_refine_ls_structure_factor_coef Fsqd
_refine_ls_weighting_details 'calc w=1/[\s^2^(Fo^2^)+(0.0335P)^2^+0.7268P] where P=(Fo^2^+2Fc^2^)/3'
_refine_ls_weighting_scheme calc
_refine_ls_wR_factor_gt 0.0753
_refine_ls_wR_factor_ref 0.0794
_reflns_number_gt 5934
_reflns_number_total 6990
_reflns_threshold_expression >2sigma(I)
_cod_data_source_file b612555g.txt
_cod_data_source_block han3031
_cod_original_sg_symbol_H-M P-1
_cod_database_code 7101663

loop_
_symmetry_equiv_pos_as_xyz
'x, y, z'
'-x, -y, -z'

loop_
_atom_site_label
_atom_site_type_symbol
_atom_site_fract_x
_atom_site_fract_y
_atom_site_fract_z
_atom_site_U_iso_or_equiv
_atom_site_adp_type
_atom_site_occupancy
_atom_site_symmetry_multiplicity
_atom_site_calc_flag
_atom_site_refinement_flags
_atom_site_disorder_assembly
_atom_site_disorder_group
Cu1 Cu 0.74586(2) 0.66246(3) 0.833288(18) 0.02316(7) Uani 1 1 d . . .
Cu2 Cu 0.77705(2) 0.40637(3) 0.762255(19) 0.02406(7) Uani 1 1 d . . .
Cu3 Cu 0.82423(2) 0.25046(3) 0.597568(19) 0.02483(7) Uani 1 1 d . A .
Cl1 Cl 0.65433(6) 0.72109(6) 0.68077(4) 0.03583(14) Uani 1 1 d . . .
Cl2 Cl 0.63110(5) 0.45362(5) 0.88322(4) 0.03100(12) Uani 1 1 d . A .
Cl3 Cl 0.94498(6) 0.05684(6) 0.71601(4) 0.03757(14) Uani 1 1 d . . .
O1 O 0.87484(13) 0.53564(15) 0.78701(11) 0.0259(3) Uani 1 1 d . A .
O2 O 0.90461(13) 0.37923(15) 0.65422(11) 0.0249(3) Uani 1 1 d . A .
O3 O 0.90342(18) 0.23483(18) 0.87086(14) 0.0348(4) Uani 1 1 d . A .
H3A H 0.923(3) 0.197(3) 0.833(2) 0.035(8) Uiso 1 1 d . . .
C21 C 0.8449(3) 0.1534(3) 0.9507(2) 0.0481(7) Uani 1 1 d . . .
H21A H 0.8028 0.2021 1.0002 0.072 Uiso 1 1 calc R A .
H21B H 0.9127 0.0898 0.9844 0.072 Uiso 1 1 calc R . .
H21C H 0.7791 0.1123 0.9223 0.072 Uiso 1 1 calc R . .
O4 O 0.6939(5) 0.3029(4) 0.6930(4) 0.0290(8) Uani 0.782(10) 1 d P A 1
C22 C 0.5915(5) 0.2344(4) 0.7389(3) 0.0383(9) Uani 0.782(10) 1 d P A 1
H22A H 0.6289 0.1504 0.7714 0.057 Uiso 0.782(10) 1 calc PR A 1
H22B H 0.5297 0.2276 0.6867 0.057 Uiso 0.782(10) 1 calc PR A 1
H22C H 0.5454 0.2780 0.7901 0.057 Uiso 0.782(10) 1 calc PR A 1
Cl4 Cl 0.6503(5) 0.2824(6) 0.7016(5) 0.038(3) Uani 0.218(10) 1 d P A 2
O5 O 1.2237(3) 0.0035(4) 0.8187(3) 0.1139(14) Uani 1 1 d . . .
H5 H 1.1549 -0.0057 0.7904 0.171 Uiso 1 1 calc R . .
C23 C 1.2869(4) 0.0918(4) 0.7578(3) 0.0691(10) Uani 1 1 d . . .
H23A H 1.2421 0.1752 0.7621 0.104 Uiso 1 1 calc R . .
H23B H 1.2864 0.0784 0.6874 0.104 Uiso 1 1 calc R . .
H23C H 1.3776 0.0854 0.7800 0.104 Uiso 1 1 calc R . .
N1 N 0.86846(18) 0.67295(19) 0.93784(13) 0.0272(4) Uani 1 1 d . A .
N2 N 0.62174(17) 0.77744(18) 0.90542(13) 0.0262(4) Uani 1 1 d . . .
N3 N 0.95191(18) 0.26404(18) 0.48780(13) 0.0264(4) Uani 1 1 d . . .
N4 N 0.73153(18) 0.14942(19) 0.51302(14) 0.0288(4) Uani 1 1 d . . .
C1 C 1.00417(19) 0.5280(2) 0.78777(15) 0.0215(4) Uani 1 1 d . . .
C2 C 1.0644(2) 0.5813(2) 0.85880(15) 0.0247(4) Uani 1 1 d . A .
C3 C 1.2027(2) 0.5780(2) 0.85659(16) 0.0299(5) Uani 1 1 d . . .
H3 H 1.2437 0.6093 0.9075 0.036 Uiso 1 1 calc R A .
C4 C 1.2776(2) 0.5316(2) 0.78411(16) 0.0295(5) Uani 1 1 d . A .
H4 H 1.3695 0.5350 0.7822 0.035 Uiso 1 1 calc R . .
C5 C 1.2196(2) 0.4775(2) 0.71049(16) 0.0257(4) Uani 1 1 d . . .
C6 C 1.08243(19) 0.4677(2) 0.71556(15) 0.0222(4) Uani 1 1 d . A .
C7 C 1.02797(19) 0.4035(2) 0.64546(15) 0.0227(4) Uani 1 1 d . . .
C8 C 1.1076(2) 0.3660(2) 0.56653(15) 0.0250(4) Uani 1 1 d . A .
C9 C 1.2411(2) 0.3863(2) 0.55960(17) 0.0315(5) Uani 1 1 d . . .
H9 H 1.2929 0.3646 0.5037 0.038 Uiso 1 1 calc R A .
C10 C 1.2968(2) 0.4359(2) 0.63078(17) 0.0304(5) Uani 1 1 d . A .
H10 H 1.3881 0.4427 0.6271 0.036 Uiso 1 1 calc R . .
C11 C 0.9929(2) 0.6396(2) 0.93567(16) 0.0280(5) Uani 1 1 d . . .
H11 H 1.0421 0.6550 0.9898 0.034 Uiso 1 1 calc R A .
C12 C 0.8101(2) 0.7366(3) 1.01926(17) 0.0335(5) Uani 1 1 d . . .
H12A H 0.8358 0.8222 1.0106 0.040 Uiso 1 1 calc R A .
H12B H 0.8405 0.6897 1.0863 0.040 Uiso 1 1 calc R . .
C13 C 0.6629(2) 0.7423(2) 1.01261(16) 0.0327(5) Uani 1 1 d . A .
H13A H 0.6355 0.6596 1.0423 0.039 Uiso 1 1 calc R . .
H13B H 0.6197 0.8046 1.0521 0.039 Uiso 1 1 calc R . .
C14 C 0.4818(2) 0.7626(3) 0.89799(19) 0.0363(6) Uani 1 1 d . . .
H14A H 0.4674 0.6765 0.9277 0.054 Uiso 1 1 calc R . .
H14B H 0.4567 0.7804 0.8264 0.054 Uiso 1 1 calc R . .
H14C H 0.4284 0.8209 0.9350 0.054 Uiso 1 1 calc R . .
C15 C 0.6418(3) 0.9083(2) 0.86355(19) 0.0377(6) Uani 1 1 d . . .
H15A H 0.5931 0.9641 0.9052 0.056 Uiso 1 1 calc R . .
H15B H 0.6102 0.9304 0.7936 0.056 Uiso 1 1 calc R . .
H15C H 0.7354 0.9173 0.8640 0.056 Uiso 1 1 calc R . .
C16 C 1.0616(2) 0.3073(2) 0.48826(16) 0.0265(4) Uani 1 1 d . A .
H16 H 1.1186 0.3002 0.4316 0.032 Uiso 1 1 calc R . .
C17 C 0.9196(2) 0.2073(2) 0.40261(16) 0.0314(5) Uani 1 1 d . A .
H17A H 1.0006 0.1724 0.3704 0.038 Uiso 1 1 calc R . .
H17B H 0.8704 0.2707 0.3509 0.038 Uiso 1 1 calc R . .
C18 C 0.8367(2) 0.1043(2) 0.44449(18) 0.0334(5) Uani 1 1 d . A .
H18A H 0.7969 0.0761 0.3877 0.040 Uiso 1 1 calc R . .
H18B H 0.8928 0.0319 0.4825 0.040 Uiso 1 1 calc R . .
C19 C 0.6280(3) 0.2338(3) 0.4536(2) 0.0455(7) Uani 1 1 d . A .
H19A H 0.5914 0.1894 0.4059 0.068 Uiso 1 1 calc R . .
H19B H 0.6653 0.3070 0.4156 0.068 Uiso 1 1 calc R . .
H19C H 0.5585 0.2611 0.4996 0.068 Uiso 1 1 calc R . .
C20 C 0.6753(3) 0.0384(3) 0.5685(2) 0.0412(6) Uani 1 1 d . A .
H20A H 0.6000 0.0652 0.6098 0.062 Uiso 1 1 calc R . .
H20B H 0.7419 -0.0144 0.6129 0.062 Uiso 1 1 calc R . .
H20C H 0.6468 -0.0094 0.5199 0.062 Uiso 1 1 calc R . .

loop_
_atom_site_aniso_label
_atom_site_aniso_U_11
_atom_site_aniso_U_22
_atom_site_aniso_U_33
_atom_site_aniso_U_23
_atom_site_aniso_U_13
_atom_site_aniso_U_12
Cu1 0.02013(13) 0.02803(15) 0.02213(13) -0.00662(10) -0.00170(9) -0.00253(10)
Cu2 0.01887(13) 0.02864(15) 0.02698(13) -0.00882(11) 0.00054(10) -0.00641(10)
Cu3 0.02172(13) 0.03039(15) 0.02469(13) -0.00817(10) -0.00113(10) -0.00707(11)
Cl1 0.0303(3) 0.0513(4) 0.0234(3) -0.0051(2) -0.0047(2) 0.0037(2)
Cl2 0.0276(3) 0.0339(3) 0.0327(3) -0.0076(2) 0.0078(2) -0.0085(2)
Cl3 0.0418(3) 0.0354(3) 0.0351(3) -0.0099(2) -0.0075(2) 0.0041(3)
O1 0.0168(7) 0.0298(8) 0.0343(8) -0.0131(6) -0.0017(6) -0.0045(6)
O2 0.0190(7) 0.0318(9) 0.0264(7) -0.0094(6) -0.0002(6) -0.0068(6)
O3 0.0391(10) 0.0347(10) 0.0325(9) -0.0109(8) -0.0009(7) -0.0044(8)
C21 0.0564(17) 0.0425(16) 0.0473(15) -0.0098(13) 0.0067(13) -0.0136(13)
O4 0.0213(19) 0.0341(17) 0.0355(14) -0.0099(11) 0.0032(16) -0.0139(15)
C22 0.0322(19) 0.039(2) 0.050(2) -0.0140(16) 0.0131(19) -0.0210(19)
Cl4 0.027(4) 0.049(4) 0.044(3) -0.023(3) 0.000(3) -0.009(3)
O5 0.0543(16) 0.142(3) 0.115(2) 0.063(2) -0.0228(16) -0.0123(18)
C23 0.063(2) 0.077(3) 0.071(2) -0.0172(19) -0.0084(18) -0.0165(19)
N1 0.0267(9) 0.0336(11) 0.0233(8) -0.0093(8) -0.0023(7) -0.0043(8)
N2 0.0248(9) 0.0278(10) 0.0257(9) -0.0043(7) 0.0021(7) -0.0033(7)
N3 0.0293(10) 0.0281(10) 0.0226(8) -0.0050(7) -0.0012(7) -0.0050(8)
N4 0.0278(9) 0.0323(11) 0.0280(9) -0.0053(8) -0.0064(7) -0.0084(8)
C1 0.0168(9) 0.0246(11) 0.0221(9) -0.0010(8) -0.0020(7) -0.0029(8)
C2 0.0213(10) 0.0302(12) 0.0229(10) -0.0040(8) -0.0036(8) -0.0044(8)
C3 0.0228(11) 0.0401(14) 0.0283(11) -0.0069(9) -0.0079(8) -0.0069(9)
C4 0.0174(10) 0.0408(14) 0.0310(11) -0.0058(10) -0.0057(8) -0.0057(9)
C5 0.0209(10) 0.0284(12) 0.0264(10) -0.0008(9) -0.0031(8) -0.0030(8)
C6 0.0214(10) 0.0228(11) 0.0214(9) -0.0003(8) -0.0037(7) -0.0032(8)
C7 0.0194(9) 0.0245(11) 0.0236(10) -0.0019(8) -0.0025(7) -0.0035(8)
C8 0.0237(10) 0.0271(11) 0.0239(10) -0.0034(8) -0.0001(8) -0.0041(8)
C9 0.0252(11) 0.0402(14) 0.0298(11) -0.0085(10) 0.0052(9) -0.0055(10)
C10 0.0183(10) 0.0399(14) 0.0335(11) -0.0079(10) 0.0016(8) -0.0049(9)
C11 0.0280(11) 0.0331(13) 0.0254(10) -0.0086(9) -0.0060(8) -0.0068(9)
C12 0.0320(12) 0.0438(15) 0.0280(11) -0.0167(10) -0.0013(9) -0.0025(10)
C13 0.0298(12) 0.0433(15) 0.0251(11) -0.0080(10) 0.0018(9) -0.0027(10)
C14 0.0235(11) 0.0469(16) 0.0377(13) -0.0071(11) 0.0039(9) -0.0030(10)
C15 0.0414(14) 0.0278(13) 0.0421(13) -0.0039(10) 0.0042(11) -0.0029(10)
C16 0.0257(10) 0.0298(12) 0.0240(10) -0.0052(9) 0.0022(8) -0.0035(9)
C17 0.0350(12) 0.0370(13) 0.0248(10) -0.0110(9) -0.0019(9) -0.0063(10)
C18 0.0379(13) 0.0326(13) 0.0334(12) -0.0125(10) -0.0040(10) -0.0077(10)
C19 0.0329(13) 0.0588(19) 0.0435(14) -0.0041(13) -0.0154(11) -0.0031(12)
C20 0.0466(15) 0.0390(15) 0.0436(14) -0.0103(11) -0.0016(11) -0.0217(12)

loop_
_atom_type_symbol
_atom_type_description
_atom_type_scat_dispersion_real
_atom_type_scat_dispersion_imag
_atom_type_scat_source
C C 0.0033 0.0016 'International Tables Vol C Tables 4.2.6.8 and 6.1.1.4'
H H 0.0000 0.0000 'International Tables Vol C Tables 4.2.6.8 and 6.1.1.4'
N N 0.0061 0.0033 'International Tables Vol C Tables 4.2.6.8 and 6.1.1.4'
O O 0.0106 0.0060 'International Tables Vol C Tables 4.2.6.8 and 6.1.1.4'
Cl Cl 0.1484 0.1585 'International Tables Vol C Tables 4.2.6.8 and 6.1.1.4'
Cu Cu 0.3201 1.2651 'International Tables Vol C Tables 4.2.6.8 and 6.1.1.4'

loop_
_geom_angle_atom_site_label_1
_geom_angle_atom_site_label_2
_geom_angle_atom_site_label_3
_geom_angle
N1 Cu1 O1 88.19(7)
N1 Cu1 N2 84.39(8)
O1 Cu1 N2 170.08(7)
N1 Cu1 Cl1 154.09(6)
O1 Cu1 Cl1 93.15(5)
N2 Cu1 Cl1 96.40(5)
N1 Cu1 Cl2 110.17(6)
O1 Cu1 Cl2 77.14(5)
N2 Cu1 Cl2 99.25(5)
Cl1 Cu1 Cl2 95.32(3)
O4 Cu2 O1 160.88(13)
O4 Cu2 O2 78.27(13)
O1 Cu2 O2 87.14(6)
O4 Cu2 Cl2 104.52(12)
O1 Cu2 Cl2 89.37(5)
O2 Cu2 Cl2 175.57(5)
O4 Cu2 Cl4 10.2(2)
O1 Cu2 Cl4 167.70(18)
O2 Cu2 Cl4 88.40(16)
Cl2 Cu2 Cl4 94.47(15)
O4 Cu2 O3 94.90(16)
O1 Cu2 O3 96.70(6)
O2 Cu2 O3 87.33(6)
Cl2 Cu2 O3 95.80(5)
Cl4 Cu2 O3 94.53(18)
O4 Cu2 Cu3 38.17(12)
O1 Cu2 Cu3 127.68(4)
O2 Cu2 Cu3 40.68(4)
Cl2 Cu2 Cu3 142.490(19)
Cl4 Cu2 Cu3 48.10(15)
O3 Cu2 Cu3 86.39(5)
O4 Cu3 N3 158.77(14)
O4 Cu3 O2 76.42(14)
N3 Cu3 O2 89.06(7)
O4 Cu3 N4 105.41(15)
N3 Cu3 N4 85.53(8)
O2 Cu3 N4 167.41(7)
O4 Cu3 Cl4 11.20(18)
N3 Cu3 Cl4 164.84(19)
O2 Cu3 Cl4 87.59(15)
N4 Cu3 Cl4 94.69(15)
O4 Cu3 Cl3 98.68(15)
N3 Cu3 Cl3 98.20(6)
O2 Cu3 Cl3 96.17(5)
N4 Cu3 Cl3 95.85(6)
Cl4 Cu3 Cl3 96.85(18)
O4 Cu3 Cu2 37.25(14)
N3 Cu3 Cu2 128.36(6)
O2 Cu3 Cu2 39.72(4)
N4 Cu3 Cu2 142.49(5)
Cl4 Cu3 Cu2 48.24(14)
Cl3 Cu3 Cu2 94.476(18)
Cu2 Cl2 Cu1 77.450(19)
C1 O1 Cu2 125.22(14)
C1 O1 Cu1 128.17(14)
Cu2 O1 Cu1 105.78(7)
C7 O2 Cu2 128.57(13)
C7 O2 Cu3 127.94(14)
Cu2 O2 Cu3 99.60(6)
C21 O3 Cu2 122.54(17)
C21 O3 H3A 105(2)
Cu2 O3 H3A 98(2)
O3 C21 H21A 109.5
O3 C21 H21B 109.5
H21A C21 H21B 109.5
O3 C21 H21C 109.5
H21A C21 H21C 109.5
H21B C21 H21C 109.5
C22 O4 Cu2 122.1(3)
C22 O4 Cu3 126.3(3)
Cu2 O4 Cu3 104.6(2)
Cu3 Cl4 Cu2 83.7(2)
C23 O5 H5 109.5
O5 C23 H23A 109.5
O5 C23 H23B 109.5
H23A C23 H23B 109.5
O5 C23 H23C 109.5
H23A C23 H23C 109.5
H23B C23 H23C 109.5
C11 N1 C12 119.78(19)
C11 N1 Cu1 125.78(15)
C12 N1 Cu1 114.15(14)
C15 N2 C14 109.15(19)
C15 N2 C13 111.10(19)
C14 N2 C13 109.87(17)
C15 N2 Cu1 108.72(14)
C14 N2 Cu1 114.47(15)
C13 N2 Cu1 103.44(13)
C16 N3 C17 119.92(19)
C16 N3 Cu3 126.09(15)
C17 N3 Cu3 113.73(14)
C19 N4 C20 109.2(2)
C19 N4 C18 110.46(19)
C20 N4 C18 107.2(2)
C19 N4 Cu3 108.82(16)
C20 N4 Cu3 117.03(15)
C18 N4 Cu3 103.93(13)
O1 C1 C2 119.38(19)
O1 C1 C6 120.52(18)
C2 C1 C6 120.09(18)
C1 C2 C3 119.3(2)
C1 C2 C11 123.33(19)
C3 C2 C11 117.3(2)
C4 C3 C2 121.8(2)
C4 C3 H3 119.1
C2 C3 H3 119.1
C3 C4 C5 120.3(2)
C3 C4 H4 119.9
C5 C4 H4 119.9
C10 C5 C4 120.29(19)
C10 C5 C6 119.7(2)
C4 C5 C6 120.0(2)
C5 C6 C1 118.02(19)
C5 C6 C7 118.90(19)
C1 C6 C7 123.01(18)
O2 C7 C8 119.70(19)
O2 C7 C6 121.30(18)
C8 C7 C6 118.99(18)
C7 C8 C9 120.0(2)
C7 C8 C16 123.89(19)
C9 C8 C16 116.13(19)
C10 C9 C8 121.5(2)
C10 C9 H9 119.2
C8 C9 H9 119.2
C9 C10 C5 120.3(2)
C9 C10 H10 119.8
C5 C10 H10 119.8
N1 C11 C2 126.0(2)
N1 C11 H11 117.0
C2 C11 H11 117.0
N1 C12 C13 107.29(19)
N1 C12 H12A 110.3
C13 C12 H12A 110.3
N1 C12 H12B 110.3
C13 C12 H12B 110.3
H12A C12 H12B 108.5
N2 C13 C12 110.30(18)
N2 C13 H13A 109.6
C12 C13 H13A 109.6
N2 C13 H13B 109.6
C12 C13 H13B 109.6
H13A C13 H13B 108.1
N2 C14 H14A 109.5
N2 C14 H14B 109.5
H14A C14 H14B 109.5
N2 C14 H14C 109.5
H14A C14 H14C 109.5
H14B C14 H14C 109.5
N2 C15 H15A 109.5
N2 C15 H15B 109.5
H15A C15 H15B 109.5
N2 C15 H15C 109.5
H15A C15 H15C 109.5
H15B C15 H15C 109.5
N3 C16 C8 126.45(19)
N3 C16 H16 116.8
C8 C16 H16 116.8
N3 C17 C18 107.32(18)
N3 C17 H17A 110.3
C18 C17 H17A 110.3
N3 C17 H17B 110.3
C18 C17 H17B 110.3
H17A C17 H17B 108.5
N4 C18 C17 110.6(2)
N4 C18 H18A 109.5
C17 C18 H18A 109.5
N4 C18 H18B 109.5
C17 C18 H18B 109.5
H18A C18 H18B 108.1
N4 C19 H19A 109.5
N4 C19 H19B 109.5
H19A C19 H19B 109.5
N4 C19 H19C 109.5
H19A C19 H19C 109.5
H19B C19 H19C 109.5
N4 C20 H20A 109.5
N4 C20 H20B 109.5
H20A C20 H20B 109.5
N4 C20 H20C 109.5
H20A C20 H20C 109.5
H20B C20 H20C 109.5

loop_
_geom_bond_atom_site_label_1
_geom_bond_atom_site_label_2
_geom_bond_distance
Cu1 Cu2 3.0948(5)
Cu2 Cu3 3.0138(5)
Cu1 Cu3 5.9155(7)
Cu1 N1 1.9458(18)
Cu1 O1 1.9644(15)
Cu1 N2 2.0228(19)
Cu1 Cl1 2.2315(6)
Cu1 Cl2 2.6682(7)
Cu2 O4 1.885(5)
Cu2 O1 1.9162(15)
Cu2 O2 1.9534(14)
Cu2 Cl2 2.2515(6)
Cu2 Cl4 2.262(6)
Cu2 O3 2.4213(18)
Cu2 Cu3 3.0138(5)
Cu3 O4 1.925(4)
Cu3 N3 1.9311(18)
Cu3 O2 1.9923(15)
Cu3 N4 2.0519(19)
Cu3 Cl4 2.257(6)
Cu3 Cl3 2.6095(7)
O1 C1 1.322(2)
O2 C7 1.325(2)
O3 C21 1.427(3)
O3 H3A 0.72(3)
C21 H21A 0.9800
C21 H21B 0.9800
C21 H21C 0.9800
O4 C22 1.425(7)
C22 H22A 0.9800
C22 H22B 0.9800
C22 H22C 0.9800
O5 C23 1.360(4)
O5 H5 0.8400
C23 H23A 0.9800
C23 H23B 0.9800
C23 H23C 0.9800
N1 C11 1.286(3)
N1 C12 1.468(3)
N2 C15 1.477(3)
N2 C14 1.477(3)
N2 C13 1.479(3)
N3 C16 1.277(3)
N3 C17 1.461(3)
N4 C19 1.472(3)
N4 C20 1.475(3)
N4 C18 1.487(3)
C1 C2 1.401(3)
C1 C6 1.434(3)
C2 C3 1.417(3)
C2 C11 1.439(3)
C3 C4 1.348(3)
C3 H3 0.9500
C4 C5 1.421(3)
C4 H4 0.9500
C5 C10 1.413(3)
C5 C6 1.426(3)
C6 C7 1.437(3)
C7 C8 1.401(3)
C8 C9 1.415(3)
C8 C16 1.446(3)
C9 C10 1.355(3)
C9 H9 0.9500
C10 H10 0.9500
C11 H11 0.9500
C12 C13 1.512(3)
C12 H12A 0.9900
C12 H12B 0.9900
C13 H13A 0.9900
C13 H13B 0.9900
C14 H14A 0.9800
C14 H14B 0.9800
C14 H14C 0.9800
C15 H15A 0.9800
C15 H15B 0.9800
C15 H15C 0.9800
C16 H16 0.9500
C17 C18 1.511(3)
C17 H17A 0.9900
C17 H17B 0.9900
C18 H18A 0.9900
C18 H18B 0.9900
C19 H19A 0.9800
C19 H19B 0.9800
C19 H19C 0.9800
C20 H20A 0.9800
C20 H20B 0.9800
C20 H20C 0.9800

loop_
_geom_hbond_atom_site_label_D
_geom_hbond_atom_site_label_H
_geom_hbond_atom_site_label_A
_geom_hbond_distance_DH
_geom_hbond_distance_HA
_geom_hbond_distance_DA
_geom_hbond_angle_DHA
O3 H3A Cl3 0.72(3) 2.37(3) 3.076(2) 168(3)
O5 H5 Cl3 0.84 2.38 3.166(3) 156

loop_
_geom_torsion_atom_site_label_1
_geom_torsion_atom_site_label_2
_geom_torsion_atom_site_label_3
_geom_torsion_atom_site_label_4
_geom_torsion
O1 Cu2 Cu3 O4 -161.7(3)
O2 Cu2 Cu3 O4 -167.3(3)
Cl2 Cu2 Cu3 O4 7.8(2)
Cl4 Cu2 Cu3 O4 3.3(5)
O3 Cu2 Cu3 O4 102.6(3)
O4 Cu2 Cu3 N3 157.4(3)
O1 Cu2 Cu3 N3 -4.28(9)
O2 Cu2 Cu3 N3 -9.87(9)
Cl2 Cu2 Cu3 N3 165.21(7)
Cl4 Cu2 Cu3 N3 160.7(2)
O3 Cu2 Cu3 N3 -99.97(8)
O4 Cu2 Cu3 O2 167.3(3)
O1 Cu2 Cu3 O2 5.59(9)
Cl2 Cu2 Cu3 O2 175.08(7)
Cl4 Cu2 Cu3 O2 170.5(2)
O3 Cu2 Cu3 O2 -90.09(8)
O4 Cu2 Cu3 N4 7.2(3)
O1 Cu2 Cu3 N4 -154.48(10)
O2 Cu2 Cu3 N4 -160.07(11)
Cl2 Cu2 Cu3 N4 15.01(10)
Cl4 Cu2 Cu3 N4 10.5(2)
O3 Cu2 Cu3 N4 109.84(10)
O4 Cu2 Cu3 Cl4 -3.3(5)
O1 Cu2 Cu3 Cl4 -164.9(2)
O2 Cu2 Cu3 Cl4 -170.5(2)
Cl2 Cu2 Cu3 Cl4 4.6(2)
O3 Cu2 Cu3 Cl4 99.4(2)
O4 Cu2 Cu3 Cl3 -98.5(2)
O1 Cu2 Cu3 Cl3 99.86(6)
O2 Cu2 Cu3 Cl3 94.27(7)
Cl2 Cu2 Cu3 Cl3 -90.65(4)
Cl4 Cu2 Cu3 Cl3 -95.2(2)
O3 Cu2 Cu3 Cl3 4.18(4)
O4 Cu2 Cl2 Cu1 -145.76(16)
O1 Cu2 Cl2 Cu1 20.96(5)
O2 Cu2 Cl2 Cu1 -17.1(6)
Cl4 Cu2 Cl2 Cu1 -147.34(17)
O3 Cu2 Cl2 Cu1 117.63(5)
Cu3 Cu2 Cl2 Cu1 -150.74(2)
N1 Cu1 Cl2 Cu2 -104.18(6)
O1 Cu1 Cl2 Cu2 -20.97(5)
N2 Cu1 Cl2 Cu2 168.44(5)
Cl1 Cu1 Cl2 Cu2 71.06(2)
O4 Cu2 O1 C1 -82.0(5)
O2 Cu2 O1 C1 -41.96(16)
Cl2 Cu2 O1 C1 140.77(15)
Cl4 Cu2 O1 C1 -110.8(7)
O3 Cu2 O1 C1 45.01(16)
Cu3 Cu2 O1 C1 -45.61(17)
O4 Cu2 O1 Cu1 107.7(5)
O2 Cu2 O1 Cu1 147.74(7)
Cl2 Cu2 O1 Cu1 -29.53(6)
Cl4 Cu2 O1 Cu1 78.9(7)
O3 Cu2 O1 Cu1 -125.29(7)
Cu3 Cu2 O1 Cu1 144.09(4)
N1 Cu1 O1 C1 -33.51(17)
N2 Cu1 O1 C1 -75.1(4)
Cl1 Cu1 O1 C1 120.59(16)
Cl2 Cu1 O1 C1 -144.67(17)
N1 Cu1 O1 Cu2 136.41(8)
N2 Cu1 O1 Cu2 94.9(4)
Cl1 Cu1 O1 Cu2 -69.49(6)
Cl2 Cu1 O1 Cu2 25.25(5)
O4 Cu2 O2 C7 -166.8(2)
O1 Cu2 O2 C7 25.62(17)
Cl2 Cu2 O2 C7 63.7(6)
Cl4 Cu2 O2 C7 -165.8(2)
O3 Cu2 O2 C7 -71.24(17)
Cu3 Cu2 O2 C7 -158.8(2)
O4 Cu2 O2 Cu3 -8.00(17)
O1 Cu2 O2 Cu3 -175.57(7)
Cl2 Cu2 O2 Cu3 -137.5(5)
Cl4 Cu2 O2 Cu3 -7.04(18)
O3 Cu2 O2 Cu3 87.58(7)
O4 Cu3 O2 C7 166.9(2)
N3 Cu3 O2 C7 -28.73(17)
N4 Cu3 O2 C7 -93.2(3)
Cl4 Cu3 O2 C7 166.1(2)
Cl3 Cu3 O2 C7 69.42(16)
Cu2 Cu3 O2 C7 159.0(2)
O4 Cu3 O2 Cu2 7.89(17)
N3 Cu3 O2 Cu2 172.27(7)
N4 Cu3 O2 Cu2 107.8(3)
Cl4 Cu3 O2 Cu2 7.05(18)
Cl3 Cu3 O2 Cu2 -89.58(5)
O4 Cu2 O3 C21 -70.5(2)
O1 Cu2 O3 C21 124.72(19)
O2 Cu2 O3 C21 -148.48(19)
Cl2 Cu2 O3 C21 34.67(19)
Cl4 Cu2 O3 C21 -60.3(2)
Cu3 Cu2 O3 C21 -107.75(19)
O1 Cu2 O4 C22 -158.2(3)
O2 Cu2 O4 C22 160.8(4)
Cl2 Cu2 O4 C22 -22.8(4)
Cl4 Cu2 O4 C22 -13.8(14)
O3 Cu2 O4 C22 74.5(4)
Cu3 Cu2 O4 C22 152.3(6)
O1 Cu2 O4 Cu3 49.4(6)
O2 Cu2 O4 Cu3 8.44(17)
Cl2 Cu2 O4 Cu3 -175.10(16)
Cl4 Cu2 O4 Cu3 -166.1(19)
O3 Cu2 O4 Cu3 -77.8(2)
N3 Cu3 O4 C22 152.9(3)
O2 Cu3 O4 C22 -159.1(5)
N4 Cu3 O4 C22 33.8(5)
Cl4 Cu3 O4 C22 16.6(12)
Cl3 Cu3 O4 C22 -64.8(5)
Cu2 Cu3 O4 C22 -150.8(6)
N3 Cu3 O4 Cu2 -56.4(6)
O2 Cu3 O4 Cu2 -8.33(17)
N4 Cu3 O4 Cu2 -175.46(17)
Cl4 Cu3 O4 Cu2 167.4(18)
Cl3 Cu3 O4 Cu2 85.97(19)
O4 Cu3 Cl4 Cu2 -10.2(14)
N3 Cu3 Cl4 Cu2 -83.4(6)
O2 Cu3 Cl4 Cu2 -6.04(15)
N4 Cu3 Cl4 Cu2 -173.63(15)
Cl3 Cu3 Cl4 Cu2 89.89(16)
O4 Cu2 Cl4 Cu3 11.5(16)
O1 Cu2 Cl4 Cu3 74.9(7)
O2 Cu2 Cl4 Cu3 6.16(16)
Cl2 Cu2 Cl4 Cu3 -177.22(14)
O3 Cu2 Cl4 Cu3 -81.03(17)
O1 Cu1 N1 C11 21.3(2)
N2 Cu1 N1 C11 -165.3(2)
Cl1 Cu1 N1 C11 -72.2(3)
Cl2 Cu1 N1 C11 96.93(19)
O1 Cu1 N1 C12 -165.00(16)
N2 Cu1 N1 C12 8.41(16)
Cl1 Cu1 N1 C12 101.51(18)
Cl2 Cu1 N1 C12 -89.40(16)
N1 Cu1 N2 C15 87.54(16)
O1 Cu1 N2 C15 129.3(4)
Cl1 Cu1 N2 C15 -66.41(15)
Cl2 Cu1 N2 C15 -162.89(14)
N1 Cu1 N2 C14 -150.13(16)
O1 Cu1 N2 C14 -108.4(4)
Cl1 Cu1 N2 C14 55.92(15)
Cl2 Cu1 N2 C14 -40.56(15)
N1 Cu1 N2 C13 -30.61(14)
O1 Cu1 N2 C13 11.2(5)
Cl1 Cu1 N2 C13 175.43(13)
Cl2 Cu1 N2 C13 78.96(13)
O4 Cu3 N3 C16 66.8(5)
O2 Cu3 N3 C16 20.5(2)
N4 Cu3 N3 C16 -170.9(2)
Cl4 Cu3 N3 C16 97.7(6)
Cl3 Cu3 N3 C16 -75.58(19)
Cu2 Cu3 N3 C16 26.8(2)
O4 Cu3 N3 C17 -119.2(5)
O2 Cu3 N3 C17 -165.48(16)
N4 Cu3 N3 C17 3.14(16)
Cl4 Cu3 N3 C17 -88.3(6)
Cl3 Cu3 N3 C17 98.42(15)
Cu2 Cu3 N3 C17 -159.19(13)
O4 Cu3 N4 C19 65.5(2)
N3 Cu3 N4 C19 -96.00(16)
O2 Cu3 N4 C19 -31.2(4)
Cl4 Cu3 N4 C19 68.8(2)
Cl3 Cu3 N4 C19 166.19(15)
Cu2 Cu3 N4 C19 60.99(18)
O4 Cu3 N4 C20 -58.8(2)
N3 Cu3 N4 C20 139.68(18)
O2 Cu3 N4 C20 -155.5(3)
Cl4 Cu3 N4 C20 -55.5(2)
Cl3 Cu3 N4 C20 41.88(18)
Cu2 Cu3 N4 C20 -63.3(2)
O4 Cu3 N4 C18 -176.8(2)
N3 Cu3 N4 C18 21.71(14)
O2 Cu3 N4 C18 86.5(3)
Cl4 Cu3 N4 C18 -173.5(2)
Cl3 Cu3 N4 C18 -76.09(13)
Cu2 Cu3 N4 C18 178.70(10)
Cu2 O1 C1 C2 -142.11(17)
Cu1 O1 C1 C2 26.0(3)
Cu2 O1 C1 C6 39.0(3)
Cu1 O1 C1 C6 -152.95(15)
O1 C1 C2 C3 -177.19(19)
C6 C1 C2 C3 1.7(3)
O1 C1 C2 C11 3.2(3)
C6 C1 C2 C11 -177.88(19)
C1 C2 C3 C4 4.0(3)
C11 C2 C3 C4 -176.3(2)
C2 C3 C4 C5 -3.7(4)
C3 C4 C5 C10 176.1(2)
C3 C4 C5 C6 -2.5(3)
C10 C5 C6 C1 -170.59(19)
C4 C5 C6 C1 7.9(3)
C10 C5 C6 C7 6.5(3)
C4 C5 C6 C7 -174.9(2)
O1 C1 C6 C5 171.38(18)
C2 C1 C6 C5 -7.6(3)
O1 C1 C6 C7 -5.6(3)
C2 C1 C6 C7 175.44(19)
Cu2 O2 C7 C8 173.96(15)
Cu3 O2 C7 C8 20.8(3)
Cu2 O2 C7 C6 -6.0(3)
Cu3 O2 C7 C6 -159.16(15)
C5 C6 C7 O2 172.20(18)
C1 C6 C7 O2 -10.8(3)
C5 C6 C7 C8 -7.8(3)
C1 C6 C7 C8 169.19(19)
O2 C7 C8 C9 -177.0(2)
C6 C7 C8 C9 3.0(3)
O2 C7 C8 C16 3.7(3)
C6 C7 C8 C16 -176.3(2)
C7 C8 C9 C10 3.4(4)
C16 C8 C9 C10 -177.3(2)
C8 C9 C10 C5 -4.7(4)
C4 C5 C10 C9 -178.9(2)
C6 C5 C10 C9 -0.3(3)
C12 N1 C11 C2 -177.4(2)
Cu1 N1 C11 C2 -4.0(3)
C1 C2 C11 N1 -14.6(4)
C3 C2 C11 N1 165.7(2)
C11 N1 C12 C13 -169.9(2)
Cu1 N1 C12 C13 16.0(2)
C15 N2 C13 C12 -68.4(3)
C14 N2 C13 C12 170.7(2)
Cu1 N2 C13 C12 48.1(2)
N1 C12 C13 N2 -43.1(3)
C17 N3 C16 C8 179.9(2)
Cu3 N3 C16 C8 -6.4(3)
C7 C8 C16 N3 -11.6(4)
C9 C8 C16 N3 169.1(2)
C16 N3 C17 C18 147.2(2)
Cu3 N3 C17 C18 -27.2(2)
C19 N4 C18 C17 73.9(2)
C20 N4 C18 C17 -167.19(19)
Cu3 N4 C18 C17 -42.6(2)
N3 C17 C18 N4 46.9(2)
